data_1544303
loop_
_publ_author_name
'Bajpai, Alankriti'
'Scott, Hayley S.'
'Pham, Tony'
'Chen, Kai-Jie'
'Space, Brian'
'Lusi, Matteo'
'Perry, Miranda L.'
'Zaworotko, Michael J.'

_publ_section_title
;
 Towards an understanding of the propensity for crystalline hydrate
 formation by molecular compounds
;
_journal_issue 6
_journal_name_full IUCrJ
_journal_page_first
;
;
_journal_paper_doi 10.1107/S2052252516015633
_journal_volume 3
_journal_year 2016
_chemical_formula_sum 'C20 H16 N2 O2'
_chemical_formula_weight 316.35
_chemical_name_systematic
; 
 ? 
;
_space_group_IT_number 14
_symmetry_cell_setting monoclinic
_symmetry_space_group_name_Hall '-P 2ybc'
_symmetry_space_group_name_H-M 'P 1 21/c 1'
_atom_sites_solution_hydrogens geom
_atom_sites_solution_primary direct
_atom_sites_solution_secondary difmap
_audit_creation_method SHELXL-97
_cell_angle_alpha 90.00
_cell_angle_beta 103.719(5)
_cell_angle_gamma 90.00
_cell_formula_units_Z 2
_cell_length_a 14.957(3)
_cell_length_b 4.8702(9)
_cell_length_c 11.199(2)
_cell_measurement_reflns_used 1982
_cell_measurement_temperature 100(2)
_cell_measurement_theta_max 27.28
_cell_measurement_theta_min 3.68
_cell_volume 792.5(3)
_computing_cell_refinement 'Bruker SAINT'
_computing_data_collection 'Bruker APEX2'
_computing_data_reduction 'Bruker SAINT'
_computing_molecular_graphics 'Bruker SHELXTL'
_computing_structure_refinement 'SHELXL-2014 (Sheldrick 2014)'
_computing_structure_solution 'SHELXS-97 (Sheldrick 2008)'
_diffrn_ambient_temperature 100(2)
_diffrn_measured_fraction_theta_full 0.991
_diffrn_measured_fraction_theta_max 0.991
_diffrn_measurement_device_type 'Bruker APEX-II CCD'
_diffrn_measurement_method '\f and \w scans'
_diffrn_radiation_monochromator graphite
_diffrn_radiation_source 'fine-focus sealed tube'
_diffrn_radiation_type MoK\a
_diffrn_radiation_wavelength 0.71073
_diffrn_reflns_av_R_equivalents 0.1131
_diffrn_reflns_av_sigmaI/netI 0.1117
_diffrn_reflns_limit_h_max 19
_diffrn_reflns_limit_h_min -19
_diffrn_reflns_limit_k_max 6
_diffrn_reflns_limit_k_min -6
_diffrn_reflns_limit_l_max 14
_diffrn_reflns_limit_l_min -14
_diffrn_reflns_number 10327
_diffrn_reflns_theta_full 27.77
_diffrn_reflns_theta_max 27.77
_diffrn_reflns_theta_min 3.67
_exptl_absorpt_coefficient_mu 0.087
_exptl_absorpt_correction_T_max 0.7456
_exptl_absorpt_correction_T_min 0.6821
_exptl_absorpt_correction_type multi-scan
_exptl_absorpt_process_details SADABS
_exptl_crystal_colour Colourless
_exptl_crystal_density_diffrn 1.326
_exptl_crystal_density_method 'not measured'
_exptl_crystal_description Block
_exptl_crystal_F_000 332
_exptl_crystal_size_max 0.2
_exptl_crystal_size_mid 0.1
_exptl_crystal_size_min 0.1
_refine_diff_density_max 0.274
_refine_diff_density_min -0.340
_refine_diff_density_rms 0.065
_refine_ls_extinction_coef 0.014(3)
_refine_ls_extinction_expression Fc^*^=kFc[1+0.001xFc^2^\l^3^/sin(2\q)]^-1/4^
_refine_ls_extinction_method SHELXL
_refine_ls_goodness_of_fit_ref 1.070
_refine_ls_hydrogen_treatment mixed
_refine_ls_matrix_type full
_refine_ls_number_parameters 118
_refine_ls_number_reflns 1863
_refine_ls_number_restraints 0
_refine_ls_restrained_S_all 1.070
_refine_ls_R_factor_all 0.1676
_refine_ls_R_factor_gt 0.0784
_refine_ls_shift/su_max 0.000
_refine_ls_shift/su_mean 0.000
_refine_ls_structure_factor_coef Fsqd
_refine_ls_weighting_details 'calc w=1/[\s^2^(Fo^2^)+(0.0445P)^2^+0.6397P] where P=(Fo^2^+2Fc^2^)/3'
_refine_ls_weighting_scheme calc
_refine_ls_wR_factor_gt 0.1254
_refine_ls_wR_factor_ref 0.1498
_reflns_number_gt 1014
_reflns_number_total 1863
_reflns_threshold_expression >2sigma(I)
_cod_data_source_file lc5070.cif
_cod_data_source_block 6.2H2O
_cod_depositor_comments
;
The following automatic conversions were performed:

'_symmetry_cell_setting' value 'Monoclinic' changed to 'monoclinic'
according to
/usr/data/users/saulius/crontab/automatic-downloads/rss-feeds/IUCr/lib/dictionaries/cif_core.dic
dictionary named 'cif_core.dic' version 2.4.2 from 2011-04-26.

Automatic conversion script
Id: cif_fix_values 4268 2015-11-12 08:31:59Z antanas 
;
_cod_original_sg_symbol_H-M P2(1)/c
_cod_database_code 1544303

loop_
_symmetry_equiv_pos_as_xyz
'x, y, z'
'-x, y+1/2, -z+1/2'
'-x, -y, -z'
'x, -y-1/2, z-1/2'

loop_
_atom_site_label
_atom_site_type_symbol
_atom_site_fract_x
_atom_site_fract_y
_atom_site_fract_z
_atom_site_U_iso_or_equiv
_atom_site_adp_type
_atom_site_occupancy
_atom_site_symmetry_multiplicity
_atom_site_calc_flag
_atom_site_refinement_flags
N1 N 0.14040(16) 0.3029(5) 0.1262(2) 0.0169(6) Uani 1 1 d .
C2 C 0.13058(19) 0.4133(6) 0.0144(3) 0.0199(7) Uani 1 1 d .
H2 H 0.0827 0.3460 -0.0505 0.024 Uiso 1 1 calc R
C3 C 0.18647(18) 0.6205(6) -0.0119(3) 0.0164(7) Uani 1 1 d .
H3 H 0.1766 0.6932 -0.0927 0.020 Uiso 1 1 calc R
C4 C 0.25779(18) 0.7211(5) 0.0827(2) 0.0116(6) Uani 1 1 d .
C5 C 0.26654(18) 0.6105(6) 0.1999(2) 0.0133(6) Uani 1 1 d .
H5 H 0.3129 0.6757 0.2673 0.016 Uiso 1 1 calc R
C6 C 0.20713(18) 0.4054(6) 0.2167(3) 0.0170(7) Uani 1 1 d .
H6 H 0.2139 0.3327 0.2971 0.020 Uiso 1 1 calc R
C7 C 0.31989(19) 0.9300(6) 0.0599(2) 0.0136(6) Uani 1 1 d .
C8 C 0.37353(18) 1.0984(6) 0.0422(2) 0.0133(6) Uani 1 1 d .
C9 C 0.43717(18) 1.3007(5) 0.0205(3) 0.0112(6) Uani 1 1 d .
C10 C 0.50452(18) 1.4068(6) 0.1186(2) 0.0135(6) Uani 1 1 d .
H10 H 0.5079 1.3434 0.1997 0.016 Uiso 1 1 calc R
C11 C 0.56623(18) 1.6031(6) 0.0984(2) 0.0130(6) Uani 1 1 d .
H11 H 0.6114 1.6733 0.1659 0.016 Uiso 1 1 calc R
OA O 0.02824(15) -0.0937(5) 0.2074(2) 0.0223(6) Uani 1 1 d .
HA2 H 0.005(2) 0.045(8) 0.239(3) 0.049(12) Uiso 1 1 d .
HA1 H 0.063(3) 0.023(9) 0.158(4) 0.082(15) Uiso 1 1 d .

loop_
_atom_site_aniso_label
_atom_site_aniso_U_11
_atom_site_aniso_U_22
_atom_site_aniso_U_33
_atom_site_aniso_U_23
_atom_site_aniso_U_13
_atom_site_aniso_U_12
N1 0.0193(14) 0.0105(13) 0.0231(15) -0.0005(11) 0.0093(11) -0.0021(11)
C2 0.0154(16) 0.0183(17) 0.0245(18) -0.0037(14) 0.0018(13) -0.0030(14)
C3 0.0182(15) 0.0155(16) 0.0153(15) 0.0005(13) 0.0034(12) -0.0005(14)
C4 0.0131(15) 0.0062(14) 0.0172(16) 0.0009(12) 0.0072(12) 0.0033(12)
C5 0.0136(15) 0.0110(16) 0.0158(15) -0.0001(13) 0.0045(11) -0.0013(13)
C6 0.0189(16) 0.0169(16) 0.0162(16) 0.0017(14) 0.0061(12) 0.0030(14)
C7 0.0153(15) 0.0128(15) 0.0120(15) 0.0009(13) 0.0020(12) 0.0031(14)
C8 0.0138(14) 0.0109(14) 0.0161(16) -0.0007(13) 0.0054(12) 0.0017(14)
C9 0.0104(14) 0.0064(14) 0.0174(15) -0.0019(12) 0.0044(11) -0.0012(12)
C10 0.0183(15) 0.0089(14) 0.0151(15) 0.0035(13) 0.0080(12) 0.0033(14)
C11 0.0146(15) 0.0106(15) 0.0139(15) -0.0011(13) 0.0033(11) 0.0018(13)
OA 0.0298(13) 0.0129(12) 0.0275(13) -0.0013(11) 0.0136(10) -0.0027(11)

loop_
_atom_type_symbol
_atom_type_description
_atom_type_scat_dispersion_real
_atom_type_scat_dispersion_imag
_atom_type_scat_source
C C 0.0033 0.0016 'International Tables Vol C Tables 4.2.6.8 and 6.1.1.4'
N N 0.0061 0.0033 'International Tables Vol C Tables 4.2.6.8 and 6.1.1.4'
H H 0.0000 0.0000 'International Tables Vol C Tables 4.2.6.8 and 6.1.1.4'
O O 0.0106 0.0060 'International Tables Vol C Tables 4.2.6.8 and 6.1.1.4'

loop_
_geom_angle_atom_site_label_1
_geom_angle_atom_site_label_2
_geom_angle_atom_site_label_3
_geom_angle
_geom_angle_site_symmetry_1
_geom_angle_site_symmetry_3
C2 N1 C6 117.1(2) . .
N1 C2 C3 123.6(3) . .
C2 C3 C4 118.9(3) . .
C5 C4 C3 117.4(3) . .
C5 C4 C7 121.2(2) . .
C3 C4 C7 121.3(2) . .
C6 C5 C4 119.2(3) . .
N1 C6 C5 123.8(3) . .
C8 C7 C4 178.1(3) . .
C7 C8 C9 179.6(3) . .
C11 C9 C10 118.6(2) 3_685 .
C11 C9 C8 121.1(2) 3_685 .
C10 C9 C8 120.3(3) . .
C11 C10 C9 120.7(3) . .
C10 C11 C9 120.7(3) . 3_685

loop_
_geom_bond_atom_site_label_1
_geom_bond_atom_site_label_2
_geom_bond_distance
_geom_bond_site_symmetry_2
N1 C2 1.338(3) .
N1 C6 1.339(3) .
C2 C3 1.386(4) .
C3 C4 1.401(4) .
C4 C5 1.396(4) .
C4 C7 1.441(4) .
C5 C6 1.379(4) .
C7 C8 1.196(4) .
C8 C9 1.430(4) .
C9 C11 1.401(4) 3_685
C9 C10 1.401(4) .
C10 C11 1.384(4) .
C11 C9 1.401(4) 3_685
